data_7223865
loop_
_publ_author_name
'Fern\'andez, Bel\'en'
'Beobide, Garikoitz'
'S\'anchez, Ignacio'
'Carrasco-Mar\'in, Francisco'
'Seco, Jos\'e M.'
'Calahorro, Antonio J.'
'Cepeda, Javier'
'Rodr\'iguez-Di\'eguez, Antonio'

_publ_section_title
;
 Controlling interpenetration for tuning porosity and luminescence
 properties of flexible MOFs based on biphenyl-4,4&#x2032;-dicarboxylic
 acid
;
_journal_issue 8
_journal_name_full CrystEngComm
_journal_page_first 1282
_journal_paper_doi 10.1039/C5CE02036K
_journal_volume 18
_journal_year 2016
_chemical_compound_source 'synthesis as described'
_chemical_formula_moiety 'C40 H26 N4 O8 Zn2, 7 (C3 H7 N O)'
_chemical_formula_structural 'C40 H26 N4 O8 Zn2, 7 (C3 H7 N O)'
_chemical_formula_sum 'C61 H75 N11 O15 Zn2'
_chemical_formula_weight 1333.09
_chemical_name_systematic
Poly{[bis(mu4-biphenyl-4,4'-dicarboxylato-kO:kO':kO'':kO''')(mu-1,4-bis(4-pyridyl)-2,3-diaza-1,3-butadiene)dizinc(II)]heptakisdimethylformamide}
_space_group_IT_number 2
_symmetry_cell_setting triclinic
_symmetry_Int_Tables_number 2
_symmetry_space_group_name_Hall '-P 1'
_symmetry_space_group_name_H-M 'P -1'
_atom_sites_solution_hydrogens geom
_atom_sites_solution_primary direct
_atom_sites_solution_secondary difmap
_audit_creation_method SHELXL97
_audit_update_record
;
2015-12-11 deposited with the CCDC.
2016-01-12 downloaded from the CCDC.
;
_cell_angle_alpha 81.094(3)
_cell_angle_beta 84.734(3)
_cell_angle_gamma 78.952(3)
_cell_formula_units_Z 2
_cell_length_a 15.174(2)
_cell_length_b 15.185(2)
_cell_length_c 18.174(2)
_cell_measurement_reflns_used 45908
_cell_measurement_temperature 100(2)
_cell_measurement_theta_max 23.37
_cell_measurement_theta_min 2.24
_cell_volume 4052.1(9)
_computing_cell_refinement
;
CrysAlisPro, Agilent Technologies,
Version 1.171.35.15 (release 03-08-2011 CrysAlis171 .NET)
(compiled Aug  3 2011,13:03:54)
;
_computing_data_collection
;
CrysAlisPro, Agilent Technologies,
Version 1.171.35.15 (release 03-08-2011 CrysAlis171 .NET)
(compiled Aug  3 2011,13:03:54)
;
_computing_data_reduction
;
CrysAlisPro, Agilent Technologies,
Version 1.171.35.15 (release 03-08-2011 CrysAlis171 .NET)
(compiled Aug  3 2011,13:03:54)
;
_computing_molecular_graphics 'Ortep-3 (Farrugia, 1997)'
_computing_publication_material 'WinGX (Farrugia, 1999)'
_computing_structure_refinement 'SHELXL-97 (Sheldrick, 1997)'
_computing_structure_solution 'Sir92 (Altomare et al., 1993)'
_diffrn_ambient_temperature 100(2)
_diffrn_measured_fraction_theta_full 0.798
_diffrn_measured_fraction_theta_max 0.991
_diffrn_measurement_device_type 'Bruker Venture'
_diffrn_measurement_method \w
_diffrn_radiation_monochromator graphite
_diffrn_radiation_source 'fine-focus sealed tube'
_diffrn_radiation_type MoK\a
_diffrn_radiation_wavelength 0.71073
_diffrn_reflns_av_R_equivalents 0.0780
_diffrn_reflns_av_unetI/netI 0.0764
_diffrn_reflns_laue_measured_fraction_full 0.798
_diffrn_reflns_laue_measured_fraction_max 0.991
_diffrn_reflns_limit_h_max 16
_diffrn_reflns_limit_h_min -16
_diffrn_reflns_limit_k_max 16
_diffrn_reflns_limit_k_min -16
_diffrn_reflns_limit_l_max 20
_diffrn_reflns_limit_l_min -20
_diffrn_reflns_number 45908
_diffrn_reflns_point_group_measured_fraction_full 0.798
_diffrn_reflns_point_group_measured_fraction_max 0.991
_diffrn_reflns_theta_full 25.242
_diffrn_reflns_theta_max 23.374
_diffrn_reflns_theta_min 2.243
_diffrn_standards_decay_% 0
_diffrn_standards_interval_count 0
_diffrn_standards_interval_time 0
_diffrn_standards_number 0
_exptl_absorpt_coefficient_mu 0.650
_exptl_absorpt_correction_T_max 0.974
_exptl_absorpt_correction_T_min 0.915
_exptl_absorpt_correction_type numerical
_exptl_absorpt_process_details
;
CrysAlisPro, Agilent Technologies,
Version 1.171.35.15 (release 03-08-2011 CrysAlis171 .NET)
(compiled Aug  3 2011,13:03:54)
Analytical numeric absorption correction using a multifaceted crystal
model based on expressions derived by R.C. Clark & J.S. Reid.
(Clark, R. C. & Reid, J. S. (1995). Acta Cryst. A51, 887-897)
;
_exptl_crystal_colour colourless
_exptl_crystal_density_diffrn 1.093
_exptl_crystal_density_method none
_exptl_crystal_description prismatic
_exptl_crystal_F_000 1396
_exptl_crystal_preparation Luminescent
_exptl_crystal_size_max 0.22
_exptl_crystal_size_mid 0.11
_exptl_crystal_size_min 0.05
_platon_squeeze_details
;
;
_refine_diff_density_max 0.916
_refine_diff_density_min -1.492
_refine_diff_density_rms 0.082
_refine_ls_extinction_method none
_refine_ls_goodness_of_fit_ref 0.998
_refine_ls_hydrogen_treatment constr
_refine_ls_matrix_type full
_refine_ls_number_parameters 487
_refine_ls_number_reflns 11698
_refine_ls_number_restraints 0
_refine_ls_restrained_S_all 0.998
_refine_ls_R_factor_all 0.0814
_refine_ls_R_factor_gt 0.0598
_refine_ls_shift/su_max 0.001
_refine_ls_shift/su_mean 0.000
_refine_ls_structure_factor_coef Fsqd
_refine_ls_weighting_details 'w=1/[\s^2^(Fo^2^)+(0.0962P)^2^] where P=(Fo^2^+2Fc^2^)/3'
_refine_ls_weighting_scheme calc
_refine_ls_wR_factor_gt 0.1542
_refine_ls_wR_factor_ref 0.1605
_reflns_Friedel_coverage 0.000
_reflns_number_gt 8035
_reflns_number_total 11698
_reflns_threshold_expression 'I > 2\s(I)'
_cod_data_source_file c5ce02036k2.cif
_cod_data_source_block Compound3
_cod_depositor_comments 'Adding full bibliography for 7223863--7223866.cif.'
_cod_original_cell_volume 4052.2(7)
_cod_database_code 7223865
_shelx_space_group_comment
;
The symmetry employed for this shelxl refinement is uniquely defined
by the following loop, which should always be used as a source of
symmetry information in preference to the above space-group names.
They are only intended as comments.
;
_shelxl_version_number 2014-3

loop_
_symmetry_equiv_pos_as_xyz
'x, y, z'
'-x, -y, -z'

loop_
_atom_site_label
_atom_site_type_symbol
_atom_site_fract_x
_atom_site_fract_y
_atom_site_fract_z
_atom_site_U_iso_or_equiv
_atom_site_adp_type
_atom_site_occupancy
_atom_site_site_symmetry_order
_atom_site_calc_flag
_atom_site_refinement_flags_posn
_atom_site_refinement_flags_adp
Zn1 Zn 0.62471(3) 0.37942(3) 0.70083(2) 0.01858(16) Uani 1 1 d . .
Zn2 Zn 0.61105(3) 0.35260(3) 0.86323(2) 0.01742(15) Uani 1 1 d . .
O1A O 0.6060(2) 0.22575(17) 0.84378(15) 0.0257(7) Uani 1 1 d . .
O2A O 0.6518(2) 0.24118(16) 0.72202(14) 0.0285(7) Uani 1 1 d . .
C1A C 0.6278(3) 0.1959(3) 0.7823(2) 0.0332(12) Uani 1 1 d . .
C2A C 0.6309(4) 0.0965(3) 0.7812(2) 0.0410(14) Uani 1 1 d . .
C3A C 0.6635(5) 0.0556(3) 0.7194(3) 0.0611(19) Uani 1 1 d . .
H3A H 0.6879 0.0889 0.6779 0.073 Uiso 1 1 calc R U
C4A C 0.6604(5) -0.0343(3) 0.7182(3) 0.066(2) Uani 1 1 d . .
H4A H 0.6818 -0.0606 0.6756 0.079 Uiso 1 1 calc R U
C5A C 0.6262(5) -0.0850(3) 0.7787(3) 0.065(2) Uani 1 1 d . .
C6A C 0.5967(5) -0.0439(3) 0.8407(3) 0.077(2) Uani 1 1 d . .
H6A H 0.5738 -0.0777 0.8827 0.092 Uiso 1 1 calc R U
C7A C 0.5997(4) 0.0442(3) 0.8428(3) 0.0580(18) Uani 1 1 d . .
H7A H 0.5804 0.0693 0.8863 0.070 Uiso 1 1 calc R U
C8A C 0.6229(5) -0.1816(3) 0.7767(3) 0.0611(19) Uani 1 1 d . .
C9A C 0.6336(4) -0.2460(3) 0.8434(3) 0.0560(17) Uani 1 1 d . .
H9A H 0.6451 -0.2278 0.8876 0.067 Uiso 1 1 calc R U
C10A C 0.6270(4) -0.3350(3) 0.8416(3) 0.0509(16) Uani 1 1 d . .
H10A H 0.6326 -0.3756 0.8856 0.061 Uiso 1 1 calc R U
C11A C 0.6122(4) -0.3663(3) 0.7770(2) 0.0391(13) Uani 1 1 d . .
C12A C 0.6001(5) -0.3016(3) 0.7117(3) 0.0602(19) Uani 1 1 d . .
H12A H 0.5896 -0.3202 0.6674 0.072 Uiso 1 1 calc R U
C13A C 0.6035(5) -0.2131(3) 0.7128(3) 0.072(2) Uani 1 1 d . .
H13A H 0.5926 -0.1722 0.6696 0.086 Uiso 1 1 calc R U
C14A C 0.6085(3) -0.4617(3) 0.7767(2) 0.0270(11) Uani 1 1 d . .
O3A O 0.6195(2) -0.51339(17) 0.83687(15) 0.0252(7) Uani 1 1 d . .
O4A O 0.5988(2) -0.48689(17) 0.71537(15) 0.0299(8) Uani 1 1 d . .
O1B O 0.74881(18) 0.32526(19) 0.84271(16) 0.0291(7) Uani 1 1 d . .
O2B O 0.7534(2) 0.3801(2) 0.72081(16) 0.0319(7) Uani 1 1 d . .
C1B C 0.7897(3) 0.3509(3) 0.7824(2) 0.0289(11) Uani 1 1 d . .
C2B C 0.8864(3) 0.3526(3) 0.7842(2) 0.0331(11) Uani 1 1 d . .
C3B C 0.9351(3) 0.3885(4) 0.7191(3) 0.0495(14) Uani 1 1 d . .
H3B H 0.9057 0.4096 0.6753 0.059 Uiso 1 1 calc R U
C4B C 1.0229(3) 0.3922(4) 0.7201(3) 0.0506(15) Uani 1 1 d . .
H4B H 1.0527 0.4156 0.6765 0.061 Uiso 1 1 calc R U
C5B C 1.0708(3) 0.3623(4) 0.7840(3) 0.0432(13) Uani 1 1 d . .
C6B C 1.0227(3) 0.3270(4) 0.8481(3) 0.0513(15) Uani 1 1 d . .
H6B H 1.0520 0.3070 0.8920 0.062 Uiso 1 1 calc R U
C7B C 0.9332(3) 0.3214(4) 0.8474(3) 0.0406(13) Uani 1 1 d . .
H7B H 0.9038 0.2960 0.8903 0.049 Uiso 1 1 calc R U
C8B C 1.1668(3) 0.3695(4) 0.7853(3) 0.0398(13) Uani 1 1 d . .
C9B C 1.2016(3) 0.3854(3) 0.8495(3) 0.0391(13) Uani 1 1 d . .
H9B H 1.1643 0.3938 0.8923 0.047 Uiso 1 1 calc R U
C10B C 1.2897(3) 0.3886(3) 0.8488(3) 0.0379(12) Uani 1 1 d . .
H10B H 1.3121 0.3979 0.8924 0.046 Uiso 1 1 calc R U
C11B C 1.3487(3) 0.3788(3) 0.7869(2) 0.0288(11) Uani 1 1 d . .
C12B C 1.3129(3) 0.3626(3) 0.7222(2) 0.0320(11) Uani 1 1 d . .
H12B H 1.3505 0.3551 0.6794 0.038 Uiso 1 1 calc R U
C13B C 1.2258(3) 0.3581(3) 0.7215(3) 0.0412(13) Uani 1 1 d . .
H13B H 1.2038 0.3472 0.6783 0.049 Uiso 1 1 calc R U
C14B C 0.4473(3) 0.3784(3) 0.7879(2) 0.0205(9) Uani 1 1 d . .
O3B O 0.47626(18) 0.38609(17) 0.84873(15) 0.0219(6) Uani 1 1 d . .
O4B O 0.49244(19) 0.37275(18) 0.72579(15) 0.0255(7) Uani 1 1 d . .
N1C N 0.6260(2) 0.3917(2) 0.58804(17) 0.0219(8) Uani 1 1 d . .
C2C C 0.6193(6) 0.4686(4) 0.5461(3) 0.093(3) Uani 1 1 d . .
H2C H 0.6163 0.5203 0.5686 0.112 Uiso 1 1 calc R U
C3C C 0.6164(7) 0.4787(4) 0.4711(3) 0.120(4) Uani 1 1 d . .
H3C H 0.6115 0.5363 0.4436 0.143 Uiso 1 1 calc R U
C4C C 0.6206(4) 0.4047(3) 0.4353(2) 0.0437(14) Uani 1 1 d . .
C5C C 0.6190(7) 0.3307(4) 0.4802(3) 0.115(4) Uani 1 1 d . .
H5C H 0.6131 0.2789 0.4610 0.138 Uiso 1 1 calc R U
C6C C 0.6255(6) 0.3257(4) 0.5544(3) 0.102(3) Uani 1 1 d . .
H6C H 0.6299 0.2688 0.5828 0.122 Uiso 1 1 calc R U
C7C C 0.6145(4) 0.4152(4) 0.3538(3) 0.0591(17) Uani 1 1 d . .
H7C H 0.6049 0.4730 0.3268 0.071 Uiso 1 1 calc R U
N8C N 0.6219(4) 0.3477(3) 0.3202(2) 0.0558(14) Uani 1 1 d . .
N9C N 0.6195(3) 0.3725(3) 0.2428(2) 0.0497(13) Uani 1 1 d . .
C10C C 0.6145(4) 0.3065(3) 1.2109(2) 0.0493(15) Uani 1 1 d . .
H10C H 0.6126 0.2502 1.2391 0.059 Uiso 1 1 calc R U
C11C C 0.6115(4) 0.3171(3) 1.1299(3) 0.0443(14) Uani 1 1 d . .
C12C C 0.5997(4) 0.4027(3) 1.0885(2) 0.0384(10) Uani 1 1 d . .
H12C H 0.5938 0.4544 1.1114 0.046 Uiso 1 1 calc R U
C13C C 0.5969(4) 0.4086(3) 1.0126(2) 0.0382(10) Uani 1 1 d . .
H13C H 0.5884 0.4660 0.9848 0.046 Uiso 1 1 calc R U
N14C N 0.6054(2) 0.3378(2) 0.97655(17) 0.0218(8) Uani 1 1 d . .
C15C C 0.6128(4) 0.2540(3) 1.0169(2) 0.0436(14) Uani 1 1 d . .
H15C H 0.6144 0.2038 0.9929 0.052 Uiso 1 1 calc R U
C16C C 0.6180(4) 0.2427(3) 1.0939(2) 0.0513(16) Uani 1 1 d . .
H16C H 0.6259 0.1848 1.1210 0.062 Uiso 1 1 calc R U

loop_
_atom_site_aniso_label
_atom_site_aniso_U_11
_atom_site_aniso_U_22
_atom_site_aniso_U_33
_atom_site_aniso_U_23
_atom_site_aniso_U_13
_atom_site_aniso_U_12
Zn1 0.0304(3) 0.0174(3) 0.0107(3) -0.00123(19) -0.0042(2) -0.0105(2)
Zn2 0.0281(3) 0.0150(3) 0.0118(3) -0.00250(18) -0.0013(2) -0.0101(2)
O1A 0.047(2) 0.0122(14) 0.0208(16) -0.0032(12) 0.0002(14) -0.0116(13)
O2A 0.063(2) 0.0076(14) 0.0151(15) 0.0016(12) 0.0021(14) -0.0131(14)
C1A 0.066(4) 0.013(2) 0.025(3) -0.004(2) -0.006(2) -0.015(2)
C2A 0.083(4) 0.013(2) 0.031(3) -0.008(2) 0.006(3) -0.020(2)
C3A 0.139(6) 0.022(3) 0.026(3) -0.006(2) 0.018(3) -0.031(3)
C4A 0.153(7) 0.020(3) 0.030(3) -0.011(2) 0.020(3) -0.035(3)
C5A 0.153(7) 0.016(3) 0.029(3) -0.011(2) 0.021(3) -0.033(3)
C6A 0.177(8) 0.030(3) 0.030(3) -0.011(2) 0.028(4) -0.046(4)
C7A 0.131(6) 0.019(3) 0.028(3) -0.007(2) 0.016(3) -0.030(3)
C8A 0.133(6) 0.019(3) 0.034(3) -0.005(2) 0.016(3) -0.028(3)
C9A 0.121(6) 0.029(3) 0.025(3) -0.012(2) 0.007(3) -0.031(3)
C10A 0.110(5) 0.020(3) 0.027(3) 0.000(2) -0.003(3) -0.026(3)
C11A 0.075(4) 0.026(3) 0.018(2) -0.0008(19) 0.001(2) -0.016(2)
C12A 0.142(6) 0.027(3) 0.022(3) -0.004(2) -0.013(3) -0.038(3)
C13A 0.173(7) 0.020(3) 0.023(3) 0.007(2) -0.007(3) -0.029(3)
C14A 0.047(3) 0.010(2) 0.028(3) -0.0046(19) 0.000(2) -0.013(2)
O3A 0.040(2) 0.0149(15) 0.0245(17) -0.0014(13) -0.0012(14) -0.0156(13)
O4A 0.060(2) 0.0107(15) 0.0229(17) -0.0015(12) -0.0084(15) -0.0141(14)
O1B 0.0148(17) 0.0380(18) 0.0363(19) -0.0061(14) 0.0038(14) -0.0112(14)
O2B 0.0309(19) 0.0378(18) 0.0315(18) -0.0048(14) -0.0076(15) -0.0150(15)
C1B 0.033(3) 0.028(3) 0.027(3) -0.004(2) -0.001(2) -0.010(2)
C2B 0.011(2) 0.057(3) 0.033(3) -0.005(2) -0.002(2) -0.011(2)
C3B 0.036(3) 0.084(4) 0.033(3) 0.001(3) -0.011(2) -0.025(3)
C4B 0.027(3) 0.097(5) 0.034(3) -0.014(3) 0.006(2) -0.025(3)
C5B 0.015(3) 0.082(4) 0.033(3) -0.003(3) -0.003(2) -0.013(3)
C6B 0.035(3) 0.096(5) 0.024(3) -0.002(3) -0.006(2) -0.020(3)
C7B 0.018(3) 0.074(4) 0.031(3) 0.000(2) 0.002(2) -0.018(2)
C8B 0.018(3) 0.070(4) 0.032(3) -0.009(2) 0.002(2) -0.009(2)
C9B 0.018(3) 0.074(4) 0.032(3) -0.020(2) 0.004(2) -0.020(2)
C10B 0.024(3) 0.063(3) 0.034(3) -0.010(2) -0.007(2) -0.021(2)
C11B 0.035(3) 0.038(3) 0.012(2) 0.0003(19) 0.002(2) -0.009(2)
C12B 0.023(3) 0.051(3) 0.027(3) -0.008(2) 0.005(2) -0.019(2)
C13B 0.026(3) 0.072(4) 0.032(3) -0.012(2) -0.004(2) -0.019(3)
C14B 0.012(2) 0.024(2) 0.028(3) -0.0063(18) 0.003(2) -0.0095(18)
O3B 0.0228(17) 0.0201(15) 0.0262(16) -0.0052(12) -0.0058(13) -0.0092(12)
O4B 0.0215(17) 0.0318(17) 0.0294(17) -0.0092(13) -0.0055(14) -0.0142(13)
N1C 0.033(2) 0.0209(19) 0.0154(18) -0.0004(15) -0.0063(16) -0.0124(16)
C2C 0.228(10) 0.040(4) 0.023(3) 0.005(3) -0.008(4) -0.063(5)
C3C 0.293(12) 0.041(4) 0.018(3) -0.005(3) 0.004(5) -0.019(5)
C4C 0.089(4) 0.039(3) 0.006(2) 0.001(2) -0.006(2) -0.020(3)
C5C 0.299(12) 0.031(3) 0.023(3) -0.007(3) -0.019(5) -0.045(5)
C6C 0.234(10) 0.049(4) 0.028(3) 0.000(3) -0.019(4) -0.042(5)
C7C 0.102(5) 0.045(3) 0.029(3) 0.004(3) -0.016(3) -0.010(3)
N8C 0.112(4) 0.040(3) 0.014(2) -0.0077(19) -0.018(2) 0.000(3)
N9C 0.097(4) 0.040(3) 0.010(2) -0.0035(18) -0.006(2) -0.004(2)
C10C 0.098(5) 0.032(3) 0.012(2) -0.002(2) -0.008(3) 0.005(3)
C11C 0.060(4) 0.041(3) 0.026(3) -0.006(2) 0.003(2) 0.006(3)
C12C 0.078(3) 0.0273(19) 0.0105(15) -0.0079(14) -0.0059(16) -0.0060(18)
C13C 0.078(3) 0.0277(19) 0.0094(15) -0.0065(14) -0.0060(16) -0.0059(18)
N14C 0.032(2) 0.0203(19) 0.0142(18) -0.0010(15) -0.0060(16) -0.0073(16)
C15C 0.092(4) 0.024(3) 0.013(2) -0.0024(19) -0.004(2) -0.005(3)
C16C 0.115(5) 0.024(3) 0.022(3) 0.000(2) -0.021(3) -0.025(3)

loop_
_atom_type_symbol
_atom_type_description
_atom_type_scat_dispersion_real
_atom_type_scat_dispersion_imag
_atom_type_scat_source
C C 0.0033 0.0016 'International Tables Vol C Tables 4.2.6.8 and 6.1.1.4'
H H 0.0000 0.0000 'International Tables Vol C Tables 4.2.6.8 and 6.1.1.4'
N N 0.0061 0.0033 'International Tables Vol C Tables 4.2.6.8 and 6.1.1.4'
O O 0.0106 0.0060 'International Tables Vol C Tables 4.2.6.8 and 6.1.1.4'
Zn Zn 0.2839 1.4301 'International Tables Vol C Tables 4.2.6.8 and 6.1.1.4'

loop_
_geom_angle_atom_site_label_1
_geom_angle_atom_site_label_2
_geom_angle_atom_site_label_3
_geom_angle
_geom_angle_site_symmetry_1
_geom_angle_site_symmetry_3
O2B Zn1 N1C 104.04(13) . .
O2B Zn1 O4B 157.09(12) . .
N1C Zn1 O4B 98.87(13) . .
O2B Zn1 O2A 88.59(12) . .
N1C Zn1 O2A 97.85(12) . .
O4B Zn1 O2A 87.86(12) . .
O2B Zn1 O4A 86.46(12) . 1_565
N1C Zn1 O4A 100.25(12) . 1_565
O4B Zn1 O4A 89.94(12) . 1_565
O2A Zn1 O4A 161.88(11) . 1_565
O2B Zn1 Zn2 80.07(8) . .
N1C Zn1 Zn2 175.15(9) . .
O4B Zn1 Zn2 77.02(8) . .
O2A Zn1 Zn2 79.55(7) . .
O4A Zn1 Zn2 82.44(8) 1_565 .
O1A Zn2 N14C 102.16(12) . .
O1A Zn2 O3B 88.12(11) . .
N14C Zn2 O3B 98.53(12) . .
O1A Zn2 O3A 156.74(11) . 1_565
N14C Zn2 O3A 101.09(12) . 1_565
O3B Zn2 O3A 88.89(11) . 1_565
O1A Zn2 O1B 88.97(12) . .
N14C Zn2 O1B 99.03(13) . .
O3B Zn2 O1B 162.43(11) . .
O3A Zn2 O1B 86.96(11) 1_565 .
O1A Zn2 Zn1 79.93(8) . .
N14C Zn2 Zn1 177.40(9) . .
O3B Zn2 Zn1 83.03(8) . .
O3A Zn2 Zn1 76.81(8) 1_565 .
O1B Zn2 Zn1 79.40(8) . .
C1A O1A Zn2 125.4(3) . .
C1A O2A Zn1 124.0(3) . .
O2A C1A O1A 125.7(4) . .
O2A C1A C2A 116.6(4) . .
O1A C1A C2A 117.6(4) . .
C7A C2A C3A 118.1(4) . .
C7A C2A C1A 120.0(4) . .
C3A C2A C1A 121.9(4) . .
C2A C3A C4A 120.7(4) . .
C5A C4A C3A 120.8(4) . .
C4A C5A C6A 117.7(4) . .
C4A C5A C8A 120.3(4) . .
C6A C5A C8A 122.0(4) . .
C7A C6A C5A 122.2(5) . .
C6A C7A C2A 120.4(4) . .
C13A C8A C9A 117.0(4) . .
C13A C8A C5A 122.7(5) . .
C9A C8A C5A 120.2(4) . .
C10A C9A C8A 119.8(4) . .
C9A C10A C11A 122.6(4) . .
C10A C11A C12A 117.0(4) . .
C10A C11A C14A 121.1(4) . .
C12A C11A C14A 121.9(4) . .
C13A C12A C11A 121.3(4) . .
C12A C13A C8A 122.2(5) . .
O3A C14A O4A 124.6(3) . .
O3A C14A C11A 117.2(4) . .
O4A C14A C11A 118.1(4) . .
C14A O3A Zn2 130.2(3) . 1_545
C14A O4A Zn1 122.0(3) . 1_545
C1B O1B Zn2 124.5(3) . .
C1B O2B Zn1 125.9(3) . .
O1B C1B O2B 125.2(4) . .
O1B C1B C2B 117.2(4) . .
O2B C1B C2B 117.5(4) . .
C7B C2B C3B 117.2(4) . .
C7B C2B C1B 122.7(4) . .
C3B C2B C1B 120.1(4) . .
C4B C3B C2B 121.0(5) . .
C3B C4B C5B 122.4(5) . .
C4B C5B C6B 116.5(5) . .
C4B C5B C8B 122.1(4) . .
C6B C5B C8B 121.4(4) . .
C7B C6B C5B 121.6(5) . .
C2B C7B C6B 121.3(4) . .
C9B C8B C13B 118.3(4) . .
C9B C8B C5B 121.5(4) . .
C13B C8B C5B 120.2(4) . .
C10B C9B C8B 119.4(4) . .
C9B C10B C11B 123.5(4) . .
C10B C11B C12B 116.7(4) . .
C10B C11B C14B 122.9(4) . 1_655
C12B C11B C14B 120.2(4) . 1_655
C13B C12B C11B 121.0(4) . .
C12B C13B C8B 121.0(4) . .
O3B C14B O4B 126.9(4) . .
O3B C14B C11B 117.3(3) . 1_455
O4B C14B C11B 115.8(3) . 1_455
C14B O3B Zn2 119.7(3) . .
C14B O4B Zn1 128.5(2) . .
C6C N1C C2C 114.7(4) . .
C6C N1C Zn1 122.4(3) . .
C2C N1C Zn1 122.6(3) . .
N1C C2C C3C 123.6(5) . .
C2C C3C C4C 120.5(5) . .
C5C C4C C3C 113.3(5) . .
C5C C4C C7C 125.2(5) . .
C3C C4C C7C 120.9(5) . .
C4C C5C C6C 122.1(5) . .
N1C C6C C5C 125.3(6) . .
N8C C7C C4C 121.4(5) . .
C7C N8C N9C 112.1(4) . .
C10C N9C N8C 111.4(4) 1_554 .
N9C C10C C11C 120.6(5) 1_556 .
C16C C11C C12C 119.1(4) . .
C16C C11C C10C 120.6(4) . .
C12C C11C C10C 120.3(4) . .
C13C C12C C11C 117.8(4) . .
N14C C13C C12C 124.2(4) . .
C13C N14C C15C 118.5(4) . .
C13C N14C Zn2 121.4(3) . .
C15C N14C Zn2 120.1(3) . .
N14C C15C C16C 120.4(4) . .
C11C C16C C15C 119.9(4) . .

loop_
_geom_bond_atom_site_label_1
_geom_bond_atom_site_label_2
_geom_bond_distance
_geom_bond_site_symmetry_2
Zn1 O2B 2.021(3) .
Zn1 N1C 2.028(3) .
Zn1 O4B 2.035(3) .
Zn1 O2A 2.043(2) .
Zn1 O4A 2.046(3) 1_565
Zn1 Zn2 2.9098(6) .
Zn2 O1A 2.028(2) .
Zn2 N14C 2.033(3) .
Zn2 O3B 2.042(3) .
Zn2 O3A 2.043(3) 1_565
Zn2 O1B 2.062(3) .
O1A C1A 1.264(5) .
O2A C1A 1.262(5) .
C1A C2A 1.504(6) .
C2A C7A 1.371(6) .
C2A C3A 1.374(6) .
C3A C4A 1.378(6) .
C4A C5A 1.363(7) .
C5A C6A 1.369(7) .
C5A C8A 1.483(6) .
C6A C7A 1.353(6) .
C8A C13A 1.397(7) .
C8A C9A 1.435(7) .
C9A C10A 1.380(6) .
C10A C11A 1.385(6) .
C11A C12A 1.421(6) .
C11A C14A 1.461(6) .
C12A C13A 1.357(6) .
C14A O3A 1.248(5) .
C14A O4A 1.262(5) .
O3A Zn2 2.043(3) 1_545
O4A Zn1 2.046(3) 1_545
O1B C1B 1.254(5) .
O2B C1B 1.272(5) .
C1B C2B 1.476(6) .
C2B C7B 1.377(6) .
C2B C3B 1.428(7) .
C3B C4B 1.346(7) .
C4B C5B 1.396(7) .
C5B C6B 1.406(7) .
C5B C8B 1.484(6) .
C6B C7B 1.379(6) .
C8B C9B 1.394(6) .
C8B C13B 1.410(6) .
C9B C10B 1.347(6) .
C10B C11B 1.380(6) .
C11B C12B 1.412(6) .
C11B C14B 1.496(6) 1_655
C12B C13B 1.339(6) .
C14B O3B 1.257(5) .
C14B O4B 1.271(5) .
C14B C11B 1.496(6) 1_455
N1C C6C 1.253(6) .
N1C C2C 1.284(6) .
C2C C3C 1.352(7) .
C3C C4C 1.373(7) .
C4C C5C 1.285(7) .
C4C C7C 1.473(6) .
C5C C6C 1.351(8) .
C7C N8C 1.254(6) .
N8C N9C 1.400(5) .
N9C C10C 1.250(6) 1_554
C10C N9C 1.250(6) 1_556
C10C C11C 1.460(6) .
C11C C16C 1.375(6) .
C11C C12C 1.385(6) .
C12C C13C 1.372(6) .
C13C N14C 1.323(5) .
N14C C15C 1.357(5) .
C15C C16C 1.392(6) .

loop_
_platon_squeeze_void_nr
_platon_squeeze_void_average_x
_platon_squeeze_void_average_y
_platon_squeeze_void_average_z
_platon_squeeze_void_volume
_platon_squeeze_void_count_electrons
1 -0.004 -0.003 0.003 2644.1 25.5
